data_7048692
loop_
_publ_author_name
'Itabashi, Takayuki'
'Mori, Okki'
'Arashiba, Kazuya'
'Eizawa, Aya'
'Nakajima, Kazunari'
'Nishibayashi, Yoshiaki'

_publ_section_title
;
 Effect of substituents on molybdenum triiodide complexes bearing PNP-type
 pincer ligands toward catalytic nitrogen fixation
;
_journal_name_full 'Dalton Transactions'
_journal_paper_doi 10.1039/C8DT04975K
_journal_year 2019
_chemical_formula_moiety 'C33 H51 Fe I3 Mo N P2'
_chemical_formula_sum 'C33 H51 Fe I3 Mo N P2'
_chemical_formula_weight 1056.22
_space_group_crystal_system monoclinic
_space_group_IT_number 14
_space_group_name_Hall '-P 2yn'
_space_group_name_H-M_alt 'P 1 21/n 1'
_symmetry_space_group_name_Hall '-P 2yn'
_symmetry_space_group_name_H-M 'P 1 21/n 1'
_atom_sites_solution_hydrogens geom
_atom_sites_solution_primary direct
_atom_sites_solution_secondary difmap
_audit_update_record
;
2018-12-05 deposited with the CCDC.
2019-01-21 downloaded from the CCDC.
;
_cell_angle_alpha 90.0000
_cell_angle_beta 90.450(6)
_cell_angle_gamma 90.0000
_cell_formula_units_Z 4
_cell_length_a 14.8370(5)
_cell_length_b 18.7561(5)
_cell_length_c 17.0679(5)
_cell_measurement_reflns_used 35951
_cell_measurement_temperature 173
_cell_measurement_theta_max 27.50
_cell_measurement_theta_min 1.75
_cell_volume 4749.6(2)
_computing_cell_refinement 'RAPID AUTO'
_computing_data_collection 'RAPID AUTO (Rigaku, ????)'
_computing_data_reduction 'RAPID AUTO'
_computing_molecular_graphics 'CrystalStructure 4.2'
_computing_publication_material 'CrystalStructure 4.2 (Rigaku, 2017)'
_computing_structure_refinement 'SHELXL Version 2016/6 (Sheldrick, 2008)'
_computing_structure_solution 'SHELXS Version 2013/1 (Sheldrick, 2008)'
_diffrn_ambient_temperature 173
_diffrn_detector_area_resol_mean 10.000
_diffrn_measured_fraction_theta_full 1.000
_diffrn_measured_fraction_theta_max 0.999
_diffrn_measurement_device_type 'Rigaku R-AXIS RAPID'
_diffrn_measurement_method \w
_diffrn_radiation_type 'Mo K\a'
_diffrn_radiation_wavelength 0.71075
_diffrn_reflns_av_R_equivalents 0.0481
_diffrn_reflns_Laue_measured_fraction_full 1.000
_diffrn_reflns_Laue_measured_fraction_max 0.999
_diffrn_reflns_limit_h_max 19
_diffrn_reflns_limit_h_min -19
_diffrn_reflns_limit_k_max 24
_diffrn_reflns_limit_k_min -23
_diffrn_reflns_limit_l_max 19
_diffrn_reflns_limit_l_min -22
_diffrn_reflns_number 44979
_diffrn_reflns_point_group_measured_fraction_full 1.000
_diffrn_reflns_point_group_measured_fraction_max 0.999
_diffrn_reflns_theta_full 25.242
_diffrn_reflns_theta_max 27.484
_diffrn_reflns_theta_min 2.112
_diffrn_standards_number 0
_exptl_absorpt_coefficient_mu 2.605
_exptl_absorpt_correction_T_max 0.594
_exptl_absorpt_correction_T_min 0.326
_exptl_absorpt_correction_type multi-scan
_exptl_absorpt_process_details 'ABSCOR (Rigaku, 1995)'
_exptl_crystal_colour red
_exptl_crystal_density_diffrn 1.477
_exptl_crystal_density_method 'not measured'
_exptl_crystal_description block
_exptl_crystal_F_000 2052.00
_exptl_crystal_size_max 0.350
_exptl_crystal_size_mid 0.250
_exptl_crystal_size_min 0.200
_refine_diff_density_max 1.05
_refine_diff_density_min -1.27
_refine_ls_extinction_method none
_refine_ls_goodness_of_fit_ref 1.071
_refine_ls_hydrogen_treatment constr
_refine_ls_number_parameters 382
_refine_ls_number_reflns 10887
_refine_ls_number_restraints 0
_refine_ls_R_factor_all 0.0599
_refine_ls_R_factor_gt 0.0486
_refine_ls_shift/su_max 0.001
_refine_ls_structure_factor_coef Fsqd
_refine_ls_weighting_details 'w = 1/[\s^2^(Fo^2^)+(0.0383P)^2^+13.3413P] where P=(Fo^2^+2Fc^2^)/3'
_refine_ls_weighting_scheme calc
_refine_ls_wR_factor_gt 0.1019
_refine_ls_wR_factor_ref 0.1062
_reflns_Friedel_coverage 0.000
_reflns_number_gt 9254
_reflns_number_total 10887
_reflns_threshold_expression F^2^>2.0\s(F^2^)
_cod_data_source_file c8dt04975k2.cif
_cod_data_source_block 2h
_cod_database_code 7048692

loop_
_space_group_symop_id
_space_group_symop_operation_xyz
1 +X,+Y,+Z
2 1/2-X,1/2+Y,1/2-Z
3 -X,-Y,-Z
4 -1/2+X,-1/2-Y,-1/2+Z

loop_
_atom_site_label
_atom_site_type_symbol
_atom_site_fract_x
_atom_site_fract_y
_atom_site_fract_z
_atom_site_U_iso_or_equiv
_atom_site_adp_type
_atom_site_occupancy
_atom_site_site_symmetry_order
_atom_site_calc_flag
_atom_site_refinement_flags_posn
_atom_site_refinement_flags_adp
I1 I 0.74218(3) 0.65022(2) 0.25318(2) 0.05768(13) Uani 1 1 d . .
I2 I 0.96432(2) 0.55774(2) 0.32254(2) 0.03998(9) Uani 1 1 d . .
I3 I 0.59897(2) 0.49396(2) 0.33419(2) 0.05263(11) Uani 1 1 d . .
Mo1 Mo 0.78070(2) 0.52522(2) 0.33060(2) 0.02507(9) Uani 1 1 d . .
Fe1 Fe 0.79804(5) 0.17529(4) 0.58208(4) 0.03767(17) Uani 1 1 d . .
P1 P 0.79868(8) 0.43235(6) 0.21474(6) 0.0286(2) Uani 1 1 d . .
P2 P 0.77532(8) 0.56462(6) 0.48012(7) 0.0270(2) Uani 1 1 d . .
N1 N 0.8128(2) 0.42658(18) 0.3929(2) 0.0269(8) Uani 1 1 d . .
C1 C 0.9126(4) 0.3977(3) 0.1809(3) 0.0390(11) Uani 1 1 d . .
C2 C 0.9658(3) 0.3724(3) 0.2535(3) 0.0412(11) Uani 1 1 d . .
H2A H 0.963597 0.409301 0.294178 0.049 Uiso 1 1 calc R U
H2B H 1.028638 0.363599 0.239191 0.049 Uiso 1 1 calc R U
H2C H 0.939025 0.328337 0.273534 0.049 Uiso 1 1 calc R U
C3 C 0.9662(4) 0.4569(3) 0.1390(3) 0.0496(13) Uani 1 1 d . .
H3A H 1.030959 0.447722 0.144841 0.060 Uiso 1 1 calc R U
H3B H 0.951731 0.503227 0.162410 0.060 Uiso 1 1 calc R U
H3C H 0.949996 0.457477 0.083268 0.060 Uiso 1 1 calc R U
C4 C 0.9070(4) 0.3317(3) 0.1272(3) 0.0524(14) Uani 1 1 d . .
H4A H 0.967755 0.313385 0.117766 0.063 Uiso 1 1 calc R U
H4B H 0.878749 0.345082 0.077256 0.063 Uiso 1 1 calc R U
H4C H 0.870732 0.294728 0.152573 0.063 Uiso 1 1 calc R U
C5 C 0.7213(4) 0.4328(3) 0.1246(3) 0.0390(11) Uani 1 1 d . .
C6 C 0.6372(4) 0.4777(3) 0.1378(3) 0.0525(15) Uani 1 1 d . .
H6A H 0.602537 0.457594 0.181114 0.063 Uiso 1 1 calc R U
H6B H 0.600143 0.477866 0.090044 0.063 Uiso 1 1 calc R U
H6C H 0.654973 0.526712 0.150737 0.063 Uiso 1 1 calc R U
C7 C 0.7695(5) 0.4678(4) 0.0554(3) 0.0639(18) Uani 1 1 d . .
H7A H 0.726410 0.475171 0.012334 0.077 Uiso 1 1 calc R U
H7B H 0.818455 0.436846 0.037781 0.077 Uiso 1 1 calc R U
H7C H 0.794296 0.513919 0.071925 0.077 Uiso 1 1 calc R U
C8 C 0.6872(4) 0.3575(3) 0.1043(3) 0.0523(15) Uani 1 1 d . .
H8A H 0.738779 0.326112 0.094596 0.063 Uiso 1 1 calc R U
H8B H 0.649004 0.359625 0.057307 0.063 Uiso 1 1 calc R U
H8C H 0.652194 0.338692 0.148184 0.063 Uiso 1 1 calc R U
C9 C 0.8216(3) 0.6533(2) 0.5165(3) 0.0332(10) Uani 1 1 d . .
C10 C 0.8776(4) 0.6455(3) 0.5936(3) 0.0499(14) Uani 1 1 d . .
H10A H 0.838756 0.627665 0.635359 0.060 Uiso 1 1 calc R U
H10B H 0.902166 0.692106 0.608618 0.060 Uiso 1 1 calc R U
H10C H 0.927214 0.611948 0.585164 0.060 Uiso 1 1 calc R U
C11 C 0.8849(3) 0.6844(2) 0.4559(3) 0.0391(11) Uani 1 1 d . .
H11A H 0.935538 0.651714 0.447883 0.047 Uiso 1 1 calc R U
H11B H 0.907787 0.730490 0.474447 0.047 Uiso 1 1 calc R U
H11C H 0.852299 0.691107 0.406303 0.047 Uiso 1 1 calc R U
C12 C 0.7447(4) 0.7067(3) 0.5285(3) 0.0443(12) Uani 1 1 d . .
H12A H 0.769854 0.754393 0.537258 0.053 Uiso 1 1 calc R U
H12B H 0.709100 0.692533 0.574010 0.053 Uiso 1 1 calc R U
H12C H 0.705886 0.707441 0.481710 0.053 Uiso 1 1 calc R U
C13 C 0.6768(3) 0.5386(3) 0.5458(3) 0.0398(11) Uani 1 1 d . .
C14 C 0.6953(4) 0.5527(3) 0.6336(3) 0.0553(15) Uani 1 1 d . .
H14A H 0.644765 0.534912 0.664539 0.066 Uiso 1 1 calc R U
H14B H 0.702271 0.604095 0.642287 0.066 Uiso 1 1 calc R U
H14C H 0.750768 0.528146 0.649592 0.066 Uiso 1 1 calc R U
C15 C 0.5925(4) 0.5811(3) 0.5220(4) 0.0534(14) Uani 1 1 d . .
H15A H 0.589442 0.584942 0.464805 0.064 Uiso 1 1 calc R U
H15B H 0.595693 0.628943 0.544996 0.064 Uiso 1 1 calc R U
H15C H 0.538663 0.556592 0.541090 0.064 Uiso 1 1 calc R U
C16 C 0.6603(4) 0.4582(3) 0.5383(3) 0.0437(12) Uani 1 1 d . .
H16A H 0.654868 0.445425 0.482835 0.052 Uiso 1 1 calc R U
H16B H 0.604587 0.445575 0.565444 0.052 Uiso 1 1 calc R U
H16C H 0.711026 0.432291 0.561959 0.052 Uiso 1 1 calc R U
C17 C 0.7579(3) 0.3591(2) 0.2768(3) 0.0300(9) Uani 1 1 d . .
H17A H 0.691404 0.361802 0.280091 0.036 Uiso 1 1 calc R U
H17B H 0.773531 0.313030 0.252006 0.036 Uiso 1 1 calc R U
C18 C 0.8630(3) 0.4992(2) 0.5060(3) 0.0286(9) Uani 1 1 d . .
H18A H 0.922444 0.518226 0.490427 0.034 Uiso 1 1 calc R U
H18B H 0.863894 0.492619 0.563512 0.034 Uiso 1 1 calc R U
C19 C 0.7979(3) 0.3613(2) 0.3590(2) 0.0291(9) Uani 1 1 d . .
C20 C 0.8180(3) 0.2991(2) 0.3980(3) 0.0327(10) Uani 1 1 d . .
H20 H 0.805450 0.254829 0.373218 0.039 Uiso 1 1 calc R U
C21 C 0.8564(3) 0.2992(2) 0.4731(3) 0.0315(10) Uani 1 1 d . .
C22 C 0.8704(3) 0.3663(2) 0.5066(2) 0.0288(9) Uani 1 1 d . .
H22 H 0.895501 0.369493 0.557876 0.035 Uiso 1 1 calc R U
C23 C 0.8487(3) 0.4276(2) 0.4672(2) 0.0258(9) Uani 1 1 d . .
C24 C 0.8816(3) 0.2332(2) 0.5136(3) 0.0303(9) Uani 1 1 d . .
C25 C 0.8724(4) 0.1623(2) 0.4835(3) 0.0381(11) Uani 1 1 d . .
H25 H 0.850113 0.149373 0.433139 0.046 Uiso 1 1 calc R U
C26 C 0.9029(4) 0.1150(3) 0.5429(3) 0.0427(12) Uani 1 1 d . .
H26 H 0.904872 0.064516 0.538750 0.051 Uiso 1 1 calc R U
C27 C 0.9297(4) 0.1548(3) 0.6087(3) 0.0428(12) Uani 1 1 d . .
H27 H 0.951977 0.135835 0.656665 0.051 Uiso 1 1 calc R U
C28 C 0.9178(3) 0.2280(3) 0.5915(3) 0.0382(11) Uani 1 1 d . .
H28 H 0.931287 0.266730 0.625509 0.046 Uiso 1 1 calc R U
C29 C 0.6739(5) 0.2217(5) 0.5815(6) 0.089(3) Uani 1 1 d . .
H29 H 0.657412 0.264055 0.554420 0.107 Uiso 1 1 calc R U
C30 C 0.6672(5) 0.1531(5) 0.5548(6) 0.092(3) Uani 1 1 d . .
H30 H 0.644467 0.140280 0.504571 0.111 Uiso 1 1 calc R U
C31 C 0.6965(6) 0.1067(5) 0.6078(7) 0.097(3) Uani 1 1 d . .
H31 H 0.698200 0.056511 0.600838 0.117 Uiso 1 1 calc R U
C32 C 0.7229(6) 0.1407(7) 0.6717(5) 0.098(3) Uani 1 1 d . .
H32 H 0.745683 0.118559 0.717782 0.117 Uiso 1 1 calc R U
C33 C 0.7122(6) 0.2158(7) 0.6611(7) 0.123(4) Uani 1 1 d . .
H33 H 0.726298 0.253065 0.696881 0.148 Uiso 1 1 calc R U

loop_
_atom_site_aniso_label
_atom_site_aniso_U_11
_atom_site_aniso_U_22
_atom_site_aniso_U_33
_atom_site_aniso_U_23
_atom_site_aniso_U_13
_atom_site_aniso_U_12
I1 0.0836(3) 0.02748(16) 0.0614(2) 0.01302(16) -0.0341(2) -0.00276(17)
I2 0.03590(17) 0.04386(19) 0.04019(18) -0.00500(14) 0.00052(13) -0.00955(13)
I3 0.03580(19) 0.0749(3) 0.0471(2) -0.00166(18) -0.00339(15) -0.00358(17)
Mo1 0.02926(19) 0.02135(17) 0.02453(18) 0.00122(14) -0.00415(14) -0.00066(14)
Fe1 0.0400(4) 0.0400(4) 0.0330(4) 0.0117(3) -0.0024(3) -0.0018(3)
P1 0.0378(6) 0.0247(5) 0.0231(5) 0.0011(4) -0.0054(5) 0.0002(5)
P2 0.0302(6) 0.0249(5) 0.0259(5) -0.0016(4) -0.0028(4) -0.0012(4)
N1 0.0332(19) 0.0242(17) 0.0233(17) 0.0027(14) -0.0006(15) -0.0019(15)
C1 0.048(3) 0.037(3) 0.033(2) -0.005(2) 0.001(2) 0.007(2)
C2 0.041(3) 0.043(3) 0.040(3) 0.001(2) 0.003(2) 0.007(2)
C3 0.049(3) 0.060(3) 0.040(3) 0.000(3) 0.007(2) -0.002(3)
C4 0.070(4) 0.048(3) 0.039(3) -0.012(2) 0.004(3) 0.009(3)
C5 0.051(3) 0.034(2) 0.032(2) 0.001(2) -0.013(2) 0.002(2)
C6 0.064(4) 0.046(3) 0.047(3) -0.006(3) -0.030(3) 0.010(3)
C7 0.083(5) 0.071(4) 0.037(3) 0.019(3) -0.015(3) -0.007(3)
C8 0.067(4) 0.043(3) 0.047(3) -0.006(2) -0.026(3) 0.000(3)
C9 0.037(3) 0.028(2) 0.034(2) -0.0037(19) -0.006(2) -0.0017(19)
C10 0.064(4) 0.037(3) 0.049(3) -0.007(2) -0.021(3) -0.002(3)
C11 0.042(3) 0.027(2) 0.048(3) -0.008(2) -0.004(2) -0.006(2)
C12 0.052(3) 0.029(2) 0.052(3) -0.005(2) 0.006(3) 0.009(2)
C13 0.042(3) 0.045(3) 0.032(2) -0.003(2) 0.006(2) -0.007(2)
C14 0.074(4) 0.060(4) 0.033(3) -0.002(3) 0.011(3) -0.006(3)
C15 0.042(3) 0.058(4) 0.060(4) -0.011(3) 0.014(3) 0.001(3)
C16 0.043(3) 0.051(3) 0.037(3) 0.005(2) 0.005(2) -0.011(2)
C17 0.039(2) 0.020(2) 0.031(2) -0.0018(17) -0.0085(19) -0.0024(17)
C18 0.034(2) 0.027(2) 0.025(2) -0.0019(17) -0.0075(18) 0.0002(17)
C19 0.038(2) 0.027(2) 0.021(2) 0.0000(17) -0.0047(18) -0.0010(18)
C20 0.046(3) 0.025(2) 0.027(2) -0.0016(18) -0.005(2) -0.0073(19)
C21 0.038(2) 0.024(2) 0.032(2) 0.0031(18) 0.0022(19) -0.0038(18)
C22 0.036(2) 0.029(2) 0.021(2) 0.0001(17) -0.0059(18) -0.0005(18)
C23 0.029(2) 0.022(2) 0.026(2) 0.0001(16) -0.0042(17) -0.0034(16)
C24 0.035(2) 0.028(2) 0.027(2) 0.0032(18) -0.0006(18) -0.0009(18)
C25 0.054(3) 0.030(2) 0.030(2) 0.0012(19) 0.000(2) 0.003(2)
C26 0.052(3) 0.028(2) 0.048(3) 0.007(2) -0.001(2) 0.005(2)
C27 0.046(3) 0.039(3) 0.043(3) 0.014(2) -0.014(2) 0.002(2)
C28 0.039(3) 0.036(3) 0.040(3) 0.006(2) -0.009(2) -0.002(2)
C29 0.057(5) 0.097(6) 0.114(7) 0.048(6) 0.028(5) 0.016(4)
C30 0.049(4) 0.110(7) 0.117(7) 0.027(6) -0.013(4) -0.011(4)
C31 0.071(5) 0.091(6) 0.130(8) 0.043(6) 0.020(6) -0.015(5)
C32 0.077(6) 0.159(10) 0.058(5) 0.037(6) 0.029(4) 0.014(6)
C33 0.075(6) 0.155(10) 0.141(10) -0.085(8) 0.063(6) -0.023(6)

loop_
_atom_type_symbol
_atom_type_description
_atom_type_scat_dispersion_real
_atom_type_scat_dispersion_imag
_atom_type_scat_source
Fe Fe 0.3463 0.8444
;
International Tables for Crystallography
(Vol. C, Tables 4.2.6.8 and 6.1.1.4)
;
I I -0.4742 1.8119
;
International Tables for Crystallography
(Vol. C, Tables 4.2.6.8 and 6.1.1.4)
;
Mo Mo -1.6832 0.6857
;
International Tables for Crystallography
(Vol. C, Tables 4.2.6.8 and 6.1.1.4)
;
N N 0.0061 0.0033
;
International Tables for Crystallography
(Vol. C, Tables 4.2.6.8 and 6.1.1.4)
;
P P 0.1023 0.0942
;
International Tables for Crystallography
(Vol. C, Tables 4.2.6.8 and 6.1.1.4)
;
C C 0.0033 0.0016
;
International Tables for Crystallography
(Vol. C, Tables 4.2.6.8 and 6.1.1.4)
;
H H 0.0000 0.0000
;
International Tables for Crystallography
(Vol. C, Table 6.1.1.4)
;

loop_
_geom_angle_atom_site_label_1
_geom_angle_atom_site_label_2
_geom_angle_atom_site_label_3
_geom_angle
N1 Mo1 P1 77.53(9)
N1 Mo1 P2 77.06(9)
P1 Mo1 P2 154.54(4)
N1 Mo1 I1 179.23(10)
P1 Mo1 I1 102.92(3)
P2 Mo1 I1 102.51(3)
N1 Mo1 I3 91.06(10)
P1 Mo1 I3 88.92(3)
P2 Mo1 I3 90.06(3)
I1 Mo1 I3 89.567(17)
N1 Mo1 I2 89.99(10)
P1 Mo1 I2 90.16(3)
P2 Mo1 I2 91.33(3)
I1 Mo1 I2 89.384(16)
I3 Mo1 I2 178.417(18)
C32 Fe1 C33 41.7(4)
C32 Fe1 C24 163.5(4)
C33 Fe1 C24 125.3(4)
C32 Fe1 C31 38.1(4)
C33 Fe1 C31 67.6(4)
C24 Fe1 C31 157.2(4)
C32 Fe1 C25 154.1(4)
C33 Fe1 C25 161.9(5)
C24 Fe1 C25 41.28(18)
C31 Fe1 C25 120.7(4)
C32 Fe1 C30 64.8(4)
C33 Fe1 C30 67.8(4)
C24 Fe1 C30 124.4(3)
C31 Fe1 C30 38.0(3)
C25 Fe1 C30 108.0(3)
C32 Fe1 C29 68.6(3)
C33 Fe1 C29 42.7(4)
C24 Fe1 C29 109.0(3)
C31 Fe1 C29 66.4(4)
C25 Fe1 C29 122.9(3)
C30 Fe1 C29 39.3(4)
C32 Fe1 C27 107.8(3)
C33 Fe1 C27 122.2(4)
C24 Fe1 C27 68.89(19)
C31 Fe1 C27 122.9(3)
C25 Fe1 C27 68.7(2)
C30 Fe1 C27 157.3(3)
C29 Fe1 C27 161.1(4)
C32 Fe1 C28 125.8(4)
C33 Fe1 C28 108.7(3)
C24 Fe1 C28 41.30(18)
C31 Fe1 C28 159.6(3)
C25 Fe1 C28 69.2(2)
C30 Fe1 C28 161.1(3)
C29 Fe1 C28 125.5(3)
C27 Fe1 C28 40.60(19)
C32 Fe1 C26 120.0(3)
C33 Fe1 C26 156.6(5)
C24 Fe1 C26 68.66(19)
C31 Fe1 C26 106.8(3)
C25 Fe1 C26 40.74(19)
C30 Fe1 C26 122.7(3)
C29 Fe1 C26 157.9(4)
C27 Fe1 C26 40.3(2)
C28 Fe1 C26 68.2(2)
C17 P1 C1 102.5(2)
C17 P1 C5 105.5(2)
C1 P1 C5 106.6(2)
C17 P1 Mo1 91.50(14)
C1 P1 Mo1 123.03(16)
C5 P1 Mo1 122.29(16)
C18 P2 C9 104.6(2)
C18 P2 C13 103.4(2)
C9 P2 C13 107.9(2)
C18 P2 Mo1 91.04(14)
C9 P2 Mo1 122.91(15)
C13 P2 Mo1 121.37(16)
C23 N1 C19 117.6(3)
C23 N1 Mo1 121.3(3)
C19 N1 Mo1 121.1(3)
C2 C1 C4 104.9(4)
C2 C1 C3 109.4(4)
C4 C1 C3 109.2(4)
C2 C1 P1 108.2(3)
C4 C1 P1 114.2(4)
C3 C1 P1 110.8(3)
C1 C2 H2A 109.5
C1 C2 H2B 109.5
H2A C2 H2B 109.5
C1 C2 H2C 109.5
H2A C2 H2C 109.5
H2B C2 H2C 109.5
C1 C3 H3A 109.5
C1 C3 H3B 109.5
H3A C3 H3B 109.5
C1 C3 H3C 109.5
H3A C3 H3C 109.5
H3B C3 H3C 109.5
C1 C4 H4A 109.5
C1 C4 H4B 109.5
H4A C4 H4B 109.5
C1 C4 H4C 109.5
H4A C4 H4C 109.5
H4B C4 H4C 109.5
C6 C5 C7 105.3(5)
C6 C5 C8 105.9(5)
C7 C5 C8 112.0(5)
C6 C5 P1 111.7(3)
C7 C5 P1 109.9(4)
C8 C5 P1 111.8(3)
C5 C6 H6A 109.5
C5 C6 H6B 109.5
H6A C6 H6B 109.5
C5 C6 H6C 109.5
H6A C6 H6C 109.5
H6B C6 H6C 109.5
C5 C7 H7A 109.5
C5 C7 H7B 109.5
H7A C7 H7B 109.5
C5 C7 H7C 109.5
H7A C7 H7C 109.5
H7B C7 H7C 109.5
C5 C8 H8A 109.5
C5 C8 H8B 109.5
H8A C8 H8B 109.5
C5 C8 H8C 109.5
H8A C8 H8C 109.5
H8B C8 H8C 109.5
C11 C9 C12 107.7(4)
C11 C9 C10 106.4(4)
C12 C9 C10 110.0(4)
C11 C9 P2 109.7(3)
C12 C9 P2 110.4(3)
C10 C9 P2 112.5(3)
C9 C10 H10A 109.5
C9 C10 H10B 109.5
H10A C10 H10B 109.5
C9 C10 H10C 109.5
H10A C10 H10C 109.5
H10B C10 H10C 109.5
C9 C11 H11A 109.5
C9 C11 H11B 109.5
H11A C11 H11B 109.5
C9 C11 H11C 109.5
H11A C11 H11C 109.5
H11B C11 H11C 109.5
C9 C12 H12A 109.5
C9 C12 H12B 109.5
H12A C12 H12B 109.5
C9 C12 H12C 109.5
H12A C12 H12C 109.5
H12B C12 H12C 109.5
C16 C13 C15 111.1(4)
C16 C13 C14 106.0(4)
C15 C13 C14 107.9(5)
C16 C13 P2 108.9(3)
C15 C13 P2 109.7(4)
C14 C13 P2 113.2(4)
C13 C14 H14A 109.5
C13 C14 H14B 109.5
H14A C14 H14B 109.5
C13 C14 H14C 109.5
H14A C14 H14C 109.5
H14B C14 H14C 109.5
C13 C15 H15A 109.5
C13 C15 H15B 109.5
H15A C15 H15B 109.5
C13 C15 H15C 109.5
H15A C15 H15C 109.5
H15B C15 H15C 109.5
C13 C16 H16A 109.5
C13 C16 H16B 109.5
H16A C16 H16B 109.5
C13 C16 H16C 109.5
H16A C16 H16C 109.5
H16B C16 H16C 109.5
C19 C17 P1 112.5(3)
C19 C17 H17A 109.1
P1 C17 H17A 109.1
C19 C17 H17B 109.1
P1 C17 H17B 109.1
H17A C17 H17B 107.8
C23 C18 P2 113.1(3)
C23 C18 H18A 109.0
P2 C18 H18A 109.0
C23 C18 H18B 109.0
P2 C18 H18B 109.0
H18A C18 H18B 107.8
N1 C19 C20 121.3(4)
N1 C19 C17 118.3(4)
C20 C19 C17 120.4(4)
C19 C20 C21 121.9(4)
C19 C20 H20 119.1
C21 C20 H20 119.1
C20 C21 C22 115.7(4)
C20 C21 C24 122.2(4)
C22 C21 C24 122.0(4)
C23 C22 C21 121.4(4)
C23 C22 H22 119.3
C21 C22 H22 119.3
C22 C23 N1 122.1(4)
C22 C23 C18 119.9(4)
N1 C23 C18 118.0(3)
C25 C24 C28 107.7(4)
C25 C24 C21 126.3(4)
C28 C24 C21 126.0(4)
C25 C24 Fe1 69.6(3)
C28 C24 Fe1 69.8(3)
C21 C24 Fe1 124.7(3)
C26 C25 C24 107.2(4)
C26 C25 Fe1 69.9(3)
C24 C25 Fe1 69.1(3)
C26 C25 H25 126.4
C24 C25 H25 126.4
Fe1 C25 H25 126.2
C27 C26 C25 109.0(4)
C27 C26 Fe1 69.8(3)
C25 C26 Fe1 69.4(3)
C27 C26 H26 125.5
C25 C26 H26 125.5
Fe1 C26 H26 126.9
C26 C27 C28 108.4(4)
C26 C27 Fe1 70.0(3)
C28 C27 Fe1 69.7(3)
C26 C27 H27 125.8
C28 C27 H27 125.8
Fe1 C27 H27 126.1
C27 C28 C24 107.7(4)
C27 C28 Fe1 69.7(3)
C24 C28 Fe1 68.9(3)
C27 C28 H28 126.2
C24 C28 H28 126.2
Fe1 C28 H28 126.8
C30 C29 C33 105.3(8)
C30 C29 Fe1 70.3(5)
C33 C29 Fe1 67.8(4)
C30 C29 H29 127.4
C33 C29 H29 127.4
Fe1 C29 H29 126.1
C31 C30 C29 111.6(10)
C31 C30 Fe1 70.8(5)
C29 C30 Fe1 70.4(5)
C31 C30 H30 124.2
C29 C30 H30 124.2
Fe1 C30 H30 126.1
C32 C31 C30 109.9(10)
C32 C31 Fe1 69.9(5)
C30 C31 Fe1 71.1(5)
C32 C31 H31 125.0
C30 C31 H31 125.0
Fe1 C31 H31 125.5
C31 C32 C33 109.9(9)
C31 C32 Fe1 71.9(5)
C33 C32 Fe1 69.4(5)
C31 C32 H32 125.1
C33 C32 H32 125.1
Fe1 C32 H32 125.2
C32 C33 C29 103.4(8)
C32 C33 Fe1 69.0(5)
C29 C33 Fe1 69.6(5)
C32 C33 H33 128.3
C29 C33 H33 128.3
Fe1 C33 H33 124.8

loop_
_geom_bond_atom_site_label_1
_geom_bond_atom_site_label_2
_geom_bond_distance
I1 Mo1 2.7491(5)
I2 Mo1 2.7963(5)
I3 Mo1 2.7605(5)
Mo1 N1 2.185(3)
Mo1 P1 2.6501(12)
Mo1 P2 2.6588(12)
Fe1 C32 2.007(7)
Fe1 C33 2.012(7)
Fe1 C24 2.027(5)
Fe1 C31 2.031(8)
Fe1 C25 2.035(5)
Fe1 C30 2.035(8)
Fe1 C29 2.037(7)
Fe1 C27 2.038(5)
Fe1 C28 2.038(5)
Fe1 C26 2.040(5)
P1 C17 1.840(4)
P1 C1 1.905(5)
P1 C5 1.912(5)
P2 C18 1.839(4)
P2 C9 1.901(4)
P2 C13 1.913(5)
N1 C23 1.371(5)
N1 C19 1.372(5)
C1 C2 1.538(7)
C1 C4 1.541(7)
C1 C3 1.546(7)
C2 H2A 0.9800
C2 H2B 0.9800
C2 H2C 0.9800
C3 H3A 0.9800
C3 H3B 0.9800
C3 H3C 0.9800
C4 H4A 0.9800
C4 H4B 0.9800
C4 H4C 0.9800
C5 C6 1.524(8)
C5 C7 1.533(8)
C5 C8 1.539(7)
C6 H6A 0.9800
C6 H6B 0.9800
C6 H6C 0.9800
C7 H7A 0.9800
C7 H7B 0.9800
C7 H7C 0.9800
C8 H8A 0.9800
C8 H8B 0.9800
C8 H8C 0.9800
C9 C11 1.520(7)
C9 C12 1.534(6)
C9 C10 1.557(7)
C10 H10A 0.9800
C10 H10B 0.9800
C10 H10C 0.9800
C11 H11A 0.9800
C11 H11B 0.9800
C11 H11C 0.9800
C12 H12A 0.9800
C12 H12B 0.9800
C12 H12C 0.9800
C13 C16 1.533(7)
C13 C15 1.534(8)
C13 C14 1.544(7)
C14 H14A 0.9800
C14 H14B 0.9800
C14 H14C 0.9800
C15 H15A 0.9800
C15 H15B 0.9800
C15 H15C 0.9800
C16 H16A 0.9800
C16 H16B 0.9800
C16 H16C 0.9800
C17 C19 1.521(6)
C17 H17A 0.9900
C17 H17B 0.9900
C18 C23 1.511(6)
C18 H18A 0.9900
C18 H18B 0.9900
C19 C20 1.374(6)
C20 C21 1.398(6)
C20 H20 0.9500
C21 C22 1.399(6)
C21 C24 1.465(6)
C22 C23 1.369(6)
C22 H22 0.9500
C24 C25 1.432(6)
C24 C28 1.434(6)
C25 C26 1.418(7)
C25 H25 0.9500
C26 C27 1.404(7)
C26 H26 0.9500
C27 C28 1.414(7)
C27 H27 0.9500
C28 H28 0.9500
C29 C30 1.368(13)
C29 C33 1.473(14)
C29 H29 0.9500
C30 C31 1.325(11)
C30 H30 0.9500
C31 C32 1.320(13)
C31 H31 0.9500
C32 C33 1.429(14)
C32 H32 0.9500
C33 H33 0.9500

loop_
_geom_torsion_atom_site_label_1
_geom_torsion_atom_site_label_2
_geom_torsion_atom_site_label_3
_geom_torsion_atom_site_label_4
_geom_torsion
C1 P1 C17 C19 81.4(4)
C5 P1 C17 C19 -167.1(3)
Mo1 P1 C17 C19 -42.9(3)
C9 P2 C18 C23 -167.8(3)
C13 P2 C18 C23 79.4(4)
Mo1 P2 C18 C23 -43.3(3)
C23 N1 C19 C20 0.1(6)
Mo1 N1 C19 C20 180.0(4)
C23 N1 C19 C17 179.9(4)
Mo1 N1 C19 C17 -0.2(6)
P1 C17 C19 N1 35.9(5)
P1 C17 C19 C20 -144.3(4)
N1 C19 C20 C21 -1.4(7)
C17 C19 C20 C21 178.7(4)
C19 C20 C21 C22 1.8(7)
C19 C20 C21 C24 -177.3(4)
C20 C21 C22 C23 -0.9(7)
C24 C21 C22 C23 178.2(4)
C21 C22 C23 N1 -0.4(7)
C21 C22 C23 C18 178.7(4)
C19 N1 C23 C22 0.8(6)
Mo1 N1 C23 C22 -179.1(3)
C19 N1 C23 C18 -178.3(4)
Mo1 N1 C23 C18 1.9(5)
P2 C18 C23 C22 -144.0(4)
P2 C18 C23 N1 35.0(5)
C20 C21 C24 C25 0.9(8)
C22 C21 C24 C25 -178.1(5)
C20 C21 C24 C28 -177.2(5)
C22 C21 C24 C28 3.7(8)
C20 C21 C24 Fe1 -88.2(5)
C22 C21 C24 Fe1 92.8(5)
C28 C24 C25 C26 -0.1(6)
C21 C24 C25 C26 -178.5(5)
Fe1 C24 C25 C26 -59.7(4)
C28 C24 C25 Fe1 59.6(3)
C21 C24 C25 Fe1 -118.8(5)
C24 C25 C26 C27 0.6(6)
Fe1 C25 C26 C27 -58.7(4)
C24 C25 C26 Fe1 59.2(3)
C25 C26 C27 C28 -0.8(6)
Fe1 C26 C27 C28 -59.3(4)
C25 C26 C27 Fe1 58.4(4)
C26 C27 C28 C24 0.8(6)
Fe1 C27 C28 C24 -58.6(3)
C26 C27 C28 Fe1 59.4(4)
C25 C24 C28 C27 -0.4(6)
C21 C24 C28 C27 178.0(5)
Fe1 C24 C28 C27 59.1(4)
C25 C24 C28 Fe1 -59.6(3)
C21 C24 C28 Fe1 118.8(5)
C33 C29 C30 C31 -0.1(10)
Fe1 C29 C30 C31 59.0(6)
C33 C29 C30 Fe1 -59.1(5)
C29 C30 C31 C32 0.6(11)
Fe1 C30 C31 C32 59.4(7)
C29 C30 C31 Fe1 -58.8(6)
C30 C31 C32 C33 -0.9(11)
Fe1 C31 C32 C33 59.2(6)
C30 C31 C32 Fe1 -60.1(6)
C31 C32 C33 C29 0.8(10)
Fe1 C32 C33 C29 61.6(5)
C31 C32 C33 Fe1 -60.8(6)
C30 C29 C33 C32 -0.4(9)
Fe1 C29 C33 C32 -61.2(5)
C30 C29 C33 Fe1 60.7(6)
